data_4342346
loop_
_publ_author_name
'Bhattacharya, Saurav'
'Bhattacharyya, Aninda J.'
'Natarajan, Srinivasan'

_publ_section_title
;
 High proton mobility, solvent induced single crystal to single crystal
 structural transformation, and related studies on a family of compounds
 formed from mn3 oxo-clusters.
;
_journal_issue 4
_journal_name_full 'Inorganic chemistry'
_journal_page_first 1254
_journal_page_last 1271
_journal_paper_doi 10.1021/ic5018517
_journal_volume 54
_journal_year 2015
_chemical_formula_sum 'C55 H55 Mn3 N3 O22 S3'
_chemical_formula_weight 1371.02
_chemical_name_common 'Manganese sulfonyldibenzoates'
_chemical_name_systematic
;
 ?
;
_space_group_IT_number 14
_symmetry_cell_setting monoclinic
_symmetry_space_group_name_Hall '-P 2yn'
_symmetry_space_group_name_H-M 'P 1 21/n 1'
_atom_sites_solution_hydrogens geom
_atom_sites_solution_primary direct
_atom_sites_solution_secondary difmap
_audit_creation_method SHELXL-97
_cell_angle_alpha 90.00
_cell_angle_beta 99.178(2)
_cell_angle_gamma 90.00
_cell_formula_units_Z 4
_cell_length_a 16.7094(3)
_cell_length_b 20.2857(4)
_cell_length_c 17.1936(3)
_cell_measurement_temperature 120(2)
_cell_volume 5753.36(19)
_computing_cell_refinement 'CrysAlisPro CCD (Oxford Diffraction, 2009)'
_computing_data_collection 'CrysAlisPro CCD (Oxford Diffraction, 2009)'
_computing_data_reduction 'CrysAlisPro RED (Oxford Diffraction, 2009)'
_computing_molecular_graphics 'Ortep-3 (Farrugia, 1997) and CAMERON (Watkin et al., 1993)'
_computing_publication_material 'WinGX (Farrugia, 1999)'
_computing_structure_refinement 'SHELXL-97 (Sheldrick, 1997)'
_computing_structure_solution 'SHELXL-97 (Sheldrick, 1997)'
_diffrn_ambient_temperature 120(2)
_diffrn_measured_fraction_theta_full 0.999
_diffrn_measured_fraction_theta_max 0.999
_diffrn_measurement_device_type 'Oxford Xcalibur,Eos(Nova) CCD detector'
_diffrn_measurement_method 'f\w scans'
_diffrn_radiation_monochromator graphite
_diffrn_radiation_source 'fine-focus sealed tube'
_diffrn_radiation_type MoK\a
_diffrn_radiation_wavelength 0.71073
_diffrn_reflns_av_R_equivalents 0.0271
_diffrn_reflns_av_sigmaI/netI 0.0358
_diffrn_reflns_limit_h_max 20
_diffrn_reflns_limit_h_min -20
_diffrn_reflns_limit_k_max 25
_diffrn_reflns_limit_k_min -24
_diffrn_reflns_limit_l_max 12
_diffrn_reflns_limit_l_min -21
_diffrn_reflns_number 25889
_diffrn_reflns_theta_full 26.00
_diffrn_reflns_theta_max 26.00
_diffrn_reflns_theta_min 2.60
_exptl_absorpt_coefficient_mu 0.841
_exptl_absorpt_correction_T_max 0.912
_exptl_absorpt_correction_T_min 0.852
_exptl_absorpt_correction_type multi-scan
_exptl_absorpt_process_details 'CrysAlis RED (Oxford Diffraction,2009)'
_exptl_crystal_colour Pale_Blue
_exptl_crystal_density_diffrn 1.583
_exptl_crystal_density_method 'not measured'
_exptl_crystal_description Block
_exptl_crystal_F_000 2820
_exptl_crystal_size_max 0.19
_exptl_crystal_size_mid 0.16
_exptl_crystal_size_min 0.11
_refine_diff_density_max 1.897
_refine_diff_density_min -1.046
_refine_diff_density_rms 0.086
_refine_ls_extinction_method none
_refine_ls_goodness_of_fit_ref 1.083
_refine_ls_hydrogen_treatment mixed
_refine_ls_matrix_type full
_refine_ls_number_parameters 780
_refine_ls_number_reflns 11285
_refine_ls_number_restraints 18
_refine_ls_restrained_S_all 1.108
_refine_ls_R_factor_all 0.0613
_refine_ls_R_factor_gt 0.0513
_refine_ls_shift/su_max 0.001
_refine_ls_shift/su_mean 0.000
_refine_ls_structure_factor_coef Fsqd
_refine_ls_weighting_details 'calc w=1/[\s^2^(Fo^2^)+(0.0705P)^2^+9.2129P] where P=(Fo^2^+2Fc^2^)/3'
_refine_ls_weighting_scheme calc
_refine_ls_wR_factor_gt 0.1362
_refine_ls_wR_factor_ref 0.1434
_reflns_number_gt 9545
_reflns_number_total 11285
_reflns_threshold_expression >2sigma(I)
_cod_data_source_file ic5018517_si_002.cif
_cod_data_source_block Compound_IIa
_cod_depositor_comments
;
The following automatic conversions were performed:

'_symmetry_cell_setting' value 'Monoclinic' changed to 'monoclinic'
according to
/usr/data/users/saulius/crontab/automatic-downloads/rss-feeds/ACS/lib/dictionaries/cif_core.dic
dictionary named 'cif_core.dic' version 2.4.2 from 2011-04-26.

Automatic conversion script
Id: cif_fix_values 3008 2015-01-20 13:52:24Z robertas 

 Adding full bibliography for 4342345--4342351.cif.
;
_cod_original_cell_volume 5753.36(18)
_cod_original_sg_symbol_H-M P2(1)/n
_cod_database_code 4342346

loop_
_symmetry_equiv_pos_as_xyz
'x, y, z'
'-x+1/2, y+1/2, -z+1/2'
'-x, -y, -z'
'x-1/2, -y-1/2, z-1/2'

loop_
_atom_site_label
_atom_site_type_symbol
_atom_site_fract_x
_atom_site_fract_y
_atom_site_fract_z
_atom_site_U_iso_or_equiv
_atom_site_adp_type
_atom_site_occupancy
_atom_site_symmetry_multiplicity
_atom_site_calc_flag
_atom_site_refinement_flags
Mn1 Mn 0.03628(3) 0.83793(2) 0.24945(3) 0.01934(12) Uani 1 1 d .
Mn2 Mn 0.15001(3) 0.88419(3) 0.44488(3) 0.02422(13) Uani 1 1 d .
Mn3 Mn -0.08870(3) 0.85701(3) 0.05124(3) 0.02264(13) Uani 1 1 d .
S1 S -0.09969(5) 0.51886(4) 0.54224(5) 0.02154(17) Uani 1 1 d .
S2 S 0.56093(5) 0.72651(4) 0.27533(5) 0.02327(18) Uani 1 1 d .
S3 S -0.04430(5) 0.43167(4) 0.15342(5) 0.0296(2) Uani 1 1 d .
N1 N -0.2435(3) 0.88410(19) -0.1698(2) 0.0567(11) Uani 1 1 d .
N2 N 0.2532(2) 0.8452(3) 0.6849(3) 0.088(2) Uani 1 1 d D
N3 N 0.2634(3) 1.2025(2) 0.4622(3) 0.0881(19) Uani 1 1 d D
O1 O -0.0059(2) 0.75864(14) 0.17317(16) 0.0477(8) Uani 1 1 d .
O2 O 0.01953(16) 0.77519(14) 0.34582(14) 0.0346(6) Uani 1 1 d .
O3 O 0.42533(14) 0.42244(12) 0.17897(14) 0.0282(5) Uani 1 1 d .
O4 O -0.41157(15) 0.37213(15) 0.25176(15) 0.0365(6) Uani 1 1 d .
O5 O 0.16433(13) 0.80811(12) 0.25509(13) 0.0266(5) Uani 1 1 d .
O6 O -0.46230(15) 0.60645(13) 0.63659(14) 0.0323(6) Uani 1 1 d .
O7 O 0.21094(14) 0.81666(13) 0.38489(13) 0.0290(5) Uani 1 1 d .
O8 O 0.20814(17) 0.88179(16) 0.56328(16) 0.0449(7) Uani 1 1 d D
O9 O 0.06261(15) 0.81211(12) 0.46854(14) 0.0314(5) Uani 1 1 d .
O10 O 0.43616(16) 0.46447(13) 0.06259(14) 0.0344(6) Uani 1 1 d .
O11 O 0.24113(17) 0.96307(14) 0.42120(16) 0.0368(6) Uani 1 1 d .
O12 O -0.33985(15) 0.39016(13) 0.37130(14) 0.0319(6) Uani 1 1 d .
O13 O -0.16656(19) 0.87327(15) -0.05222(17) 0.0478(8) Uani 1 1 d .
O14 O -0.07719(16) 0.75500(12) 0.05320(14) 0.0321(6) Uani 1 1 d .
O15 O -0.49172(15) 0.59718(15) 0.50767(15) 0.0402(7) Uani 1 1 d .
O16 O -0.10162(14) 0.47131(12) 0.47979(14) 0.0283(5) Uani 1 1 d .
O17 O -0.05441(14) 0.50506(12) 0.61910(14) 0.0283(5) Uani 1 1 d .
O18 O 0.60942(14) 0.72474(13) 0.35235(15) 0.0325(6) Uani 1 1 d .
O19 O 0.58594(14) 0.76704(12) 0.21455(14) 0.0289(5) Uani 1 1 d .
O20 O -0.05500(18) 0.40065(14) 0.07738(17) 0.0424(7) Uani 1 1 d .
O21 O 0.02477(16) 0.41509(13) 0.21197(17) 0.0384(6) Uani 1 1 d .
O22 O 0.2523(2) 1.09831(16) 0.4220(2) 0.0617(9) Uani 1 1 d D
C1 C 0.0272(2) 0.77126(17) 0.4192(2) 0.0269(7) Uani 1 1 d .
C2 C -0.00764(19) 0.70996(17) 0.45160(19) 0.0243(7) Uani 1 1 d .
C3 C -0.0491(2) 0.66433(18) 0.40000(19) 0.0276(7) Uani 1 1 d .
H3 H -0.0577 0.6730 0.3462 0.033 Uiso 1 1 calc R
C4 C -0.0779(2) 0.60611(18) 0.42745(19) 0.0264(7) Uani 1 1 d .
H4 H -0.1046 0.5752 0.3926 0.032 Uiso 1 1 calc R
C5 C -0.06622(18) 0.59481(16) 0.50816(18) 0.0214(6) Uani 1 1 d .
C6 C -0.0264(2) 0.64026(17) 0.56110(19) 0.0241(7) Uani 1 1 d .
H6 H -0.0195 0.6322 0.6150 0.029 Uiso 1 1 calc R
C7 C 0.0028(2) 0.69758(17) 0.53246(19) 0.0244(7) Uani 1 1 d .
H7 H 0.0298 0.7282 0.5674 0.029 Uiso 1 1 calc R
C8 C -0.20097(19) 0.53564(16) 0.55369(19) 0.0221(6) Uani 1 1 d .
C9 C -0.2620(2) 0.52584(19) 0.48961(19) 0.0287(7) Uani 1 1 d .
H9 H -0.2501 0.5081 0.4429 0.034 Uiso 1 1 calc R
C10 C -0.3405(2) 0.54287(19) 0.4965(2) 0.0291(7) Uani 1 1 d .
H10 H -0.3821 0.5363 0.4544 0.035 Uiso 1 1 calc R
C11 C -0.3577(2) 0.56993(16) 0.56688(19) 0.0240(7) Uani 1 1 d .
C12 C -0.2964(2) 0.57713(18) 0.63140(19) 0.0277(7) Uani 1 1 d .
H12 H -0.3086 0.5931 0.6789 0.033 Uiso 1 1 calc R
C13 C -0.2170(2) 0.56052(17) 0.62487(19) 0.0262(7) Uani 1 1 d .
H13 H -0.1755 0.5659 0.6673 0.031 Uiso 1 1 calc R
C14 C -0.4423(2) 0.59244(17) 0.5712(2) 0.0273(7) Uani 1 1 d .
C15 C 0.2190(2) 0.80415(16) 0.31427(19) 0.0233(7) Uani 1 1 d .
C16 C 0.30295(19) 0.78287(16) 0.30272(18) 0.0217(6) Uani 1 1 d .
C17 C 0.36199(19) 0.77183(16) 0.36908(18) 0.0230(7) Uani 1 1 d .
H17 H 0.3482 0.7763 0.4191 0.028 Uiso 1 1 calc R
C18 C 0.4403(2) 0.75449(16) 0.36130(19) 0.0243(7) Uani 1 1 d .
H18 H 0.4789 0.7467 0.4056 0.029 Uiso 1 1 calc R
C19 C 0.46049(19) 0.74890(16) 0.28588(18) 0.0215(6) Uani 1 1 d .
C20 C 0.4025(2) 0.75976(17) 0.21922(18) 0.0243(7) Uani 1 1 d .
H20 H 0.4166 0.7561 0.1692 0.029 Uiso 1 1 calc R
C21 C 0.3243(2) 0.77599(17) 0.22774(18) 0.0242(7) Uani 1 1 d .
H21 H 0.2854 0.7824 0.1833 0.029 Uiso 1 1 calc R
C22 C 0.54792(19) 0.64497(17) 0.23835(19) 0.0236(7) Uani 1 1 d .
C23 C 0.5309(2) 0.59451(18) 0.2884(2) 0.0294(7) Uani 1 1 d .
H23 H 0.5362 0.6015 0.3424 0.035 Uiso 1 1 calc R
C24 C 0.5060(2) 0.53401(17) 0.2563(2) 0.0284(7) Uani 1 1 d .
H24 H 0.4946 0.4998 0.2888 0.034 Uiso 1 1 calc R
C25 C 0.4981(2) 0.52417(16) 0.17502(19) 0.0243(7) Uani 1 1 d .
C26 C 0.5225(2) 0.57300(17) 0.1268(2) 0.0262(7) Uani 1 1 d .
H26 H 0.5225 0.5646 0.0736 0.031 Uiso 1 1 calc R
C27 C 0.5469(2) 0.63402(17) 0.1582(2) 0.0260(7) Uani 1 1 d .
H27 H 0.5623 0.6672 0.1263 0.031 Uiso 1 1 calc R
C28 C 0.4529(2) 0.46560(17) 0.1368(2) 0.0264(7) Uani 1 1 d .
C29 C -0.0422(2) 0.72802(17) 0.11575(19) 0.0243(7) Uani 1 1 d .
C30 C -0.04398(19) 0.65420(17) 0.12190(18) 0.0222(6) Uani 1 1 d .
C31 C -0.0752(2) 0.61395(19) 0.0589(2) 0.0343(8) Uani 1 1 d .
H31 H -0.0962 0.6327 0.0106 0.041 Uiso 1 1 calc R
C32 C -0.0752(2) 0.54598(19) 0.0676(2) 0.0346(8) Uani 1 1 d .
H32 H -0.0961 0.5192 0.0254 0.042 Uiso 1 1 calc R
C33 C -0.0438(2) 0.51831(17) 0.1396(2) 0.0250(7) Uani 1 1 d .
C34 C -0.0126(2) 0.55792(18) 0.2038(2) 0.0279(7) Uani 1 1 d .
H34 H 0.0079 0.5391 0.2522 0.033 Uiso 1 1 calc R
C35 C -0.0128(2) 0.62526(17) 0.19411(19) 0.0264(7) Uani 1 1 d .
H35 H 0.0083 0.6520 0.2364 0.032 Uiso 1 1 calc R
C36 C -0.1332(2) 0.41882(17) 0.1956(2) 0.0275(7) Uani 1 1 d .
C37 C -0.2049(3) 0.4018(3) 0.1476(2) 0.0508(13) Uani 1 1 d .
H37 H -0.2063 0.3967 0.0936 0.061 Uiso 1 1 calc R
C38 C -0.2741(3) 0.3924(3) 0.1806(2) 0.0534(13) Uani 1 1 d .
H38 H -0.3225 0.3815 0.1485 0.064 Uiso 1 1 calc R
C39 C -0.2723(2) 0.39912(17) 0.26186(19) 0.0262(7) Uani 1 1 d .
C40 C -0.2000(2) 0.41584(16) 0.30905(19) 0.0236(7) Uani 1 1 d .
H40 H -0.1980 0.4200 0.3632 0.028 Uiso 1 1 calc R
C41 C -0.1304(2) 0.42646(17) 0.2762(2) 0.0255(7) Uani 1 1 d .
H41 H -0.0823 0.4386 0.3079 0.031 Uiso 1 1 calc R
C42 C -0.3480(2) 0.38619(17) 0.2970(2) 0.0264(7) Uani 1 1 d .
C43 C -0.2315(3) 0.8708(2) -0.0958(3) 0.0451(10) Uani 1 1 d .
C44 C -0.3063(4) 0.8491(3) -0.0622(5) 0.087(2) Uani 1 1 d .
H44A H -0.3526 0.8496 -0.1032 0.130 Uiso 1 1 calc R
H44B H -0.3153 0.8788 -0.0210 0.130 Uiso 1 1 calc R
H44C H -0.2982 0.8053 -0.0414 0.130 Uiso 1 1 calc R
C45 C -0.3170(4) 0.8809(3) -0.2248(4) 0.080(2) Uani 1 1 d .
H45A H -0.3067 0.8939 -0.2760 0.120 Uiso 1 1 calc R
H45B H -0.3564 0.9101 -0.2084 0.120 Uiso 1 1 calc R
H45C H -0.3375 0.8366 -0.2272 0.120 Uiso 1 1 calc R
C46 C -0.1718(4) 0.9065(3) -0.2043(4) 0.0731(17) Uani 1 1 d .
H46A H -0.1878 0.9150 -0.2595 0.110 Uiso 1 1 calc R
H46B H -0.1309 0.8728 -0.1972 0.110 Uiso 1 1 calc R
H46C H -0.1504 0.9461 -0.1784 0.110 Uiso 1 1 calc R
C47 C 0.2312(3) 0.8398(4) 0.6155(3) 0.124(4) Uani 1 1 d D
C48 C 0.2302(3) 0.7646(3) 0.5884(3) 0.0581(13) Uani 1 1 d D
H48A H 0.2723 0.7410 0.6214 0.087 Uiso 1 1 calc R
H48B H 0.2389 0.7623 0.5346 0.087 Uiso 1 1 calc R
H48C H 0.1786 0.7454 0.5928 0.087 Uiso 1 1 calc R
C49 C 0.2814(3) 0.7942(3) 0.7428(3) 0.0686(16) Uani 1 1 d D
H49A H 0.2948 0.8140 0.7940 0.103 Uiso 1 1 calc R
H49B H 0.3285 0.7731 0.7289 0.103 Uiso 1 1 calc R
H49C H 0.2393 0.7621 0.7437 0.103 Uiso 1 1 calc R
C50 C 0.2553(4) 0.9190(3) 0.7108(5) 0.105(3) Uani 1 1 d D
H50A H 0.2731 0.9219 0.7666 0.157 Uiso 1 1 calc R
H50B H 0.2020 0.9375 0.6979 0.157 Uiso 1 1 calc R
H50C H 0.2922 0.9429 0.6837 0.157 Uiso 1 1 calc R
C51 C 0.2269(4) 1.1494(3) 0.4524(3) 0.089(2) Uani 1 1 d D
C52 C 0.1422(3) 1.1506(3) 0.4788(3) 0.0588(13) Uani 1 1 d D
H52A H 0.1172 1.1081 0.4699 0.088 Uiso 1 1 calc R
H52B H 0.1088 1.1833 0.4490 0.088 Uiso 1 1 calc R
H52C H 0.1483 1.1612 0.5339 0.088 Uiso 1 1 calc R
C53 C 0.2363(3) 1.2623(2) 0.4982(3) 0.0527(12) Uani 1 1 d D
H53A H 0.2763 1.2963 0.4982 0.079 Uiso 1 1 calc R
H53B H 0.2292 1.2530 0.5514 0.079 Uiso 1 1 calc R
H53C H 0.1858 1.2768 0.4686 0.079 Uiso 1 1 calc R
C54 C 0.3501(3) 1.2016(3) 0.4404(3) 0.0645(15) Uani 1 1 d D
H54A H 0.3742 1.2444 0.4494 0.097 Uiso 1 1 calc R
H54B H 0.3471 1.1900 0.3859 0.097 Uiso 1 1 calc R
H54C H 0.3826 1.1697 0.4725 0.097 Uiso 1 1 calc R
C88 C 0.2978(3) 0.9574(2) 0.3674(2) 0.0412(9) Uani 1 1 d .
H88A H 0.3288 0.9973 0.3682 0.062 Uiso 1 1 calc R
H88B H 0.2690 0.9501 0.3151 0.062 Uiso 1 1 calc R
H88C H 0.3336 0.9210 0.3826 0.062 Uiso 1 1 calc R
H11A H 0.230(3) 1.009(3) 0.426(3) 0.057(15) Uiso 1 1 d .

loop_
_atom_site_aniso_label
_atom_site_aniso_U_11
_atom_site_aniso_U_22
_atom_site_aniso_U_33
_atom_site_aniso_U_23
_atom_site_aniso_U_13
_atom_site_aniso_U_12
Mn1 0.0189(2) 0.0192(2) 0.0196(2) 0.00036(18) 0.00210(17) 0.00029(19)
Mn2 0.0240(3) 0.0248(3) 0.0244(3) 0.0008(2) 0.00545(19) 0.0019(2)
Mn3 0.0200(2) 0.0247(3) 0.0235(2) -0.00092(19) 0.00418(18) -0.0011(2)
S1 0.0179(4) 0.0198(4) 0.0267(4) 0.0020(3) 0.0029(3) 0.0026(3)
S2 0.0192(4) 0.0208(4) 0.0296(4) -0.0021(3) 0.0031(3) -0.0010(3)
S3 0.0301(4) 0.0217(4) 0.0412(5) -0.0012(3) 0.0186(4) -0.0015(3)
N1 0.064(3) 0.042(2) 0.051(2) -0.0140(18) -0.0277(19) 0.0220(19)
N2 0.031(2) 0.165(6) 0.066(3) 0.064(3) 0.0043(19) -0.001(3)
N3 0.146(5) 0.050(3) 0.053(3) 0.001(2) -0.032(3) 0.015(3)
O1 0.073(2) 0.0256(14) 0.0380(15) -0.0048(12) -0.0099(14) -0.0073(14)
O2 0.0370(14) 0.0377(15) 0.0282(13) 0.0112(11) 0.0029(10) -0.0051(12)
O3 0.0294(12) 0.0205(12) 0.0345(13) 0.0047(10) 0.0043(10) -0.0020(10)
O4 0.0223(12) 0.0534(17) 0.0341(13) -0.0064(12) 0.0058(10) -0.0096(12)
O5 0.0213(11) 0.0308(13) 0.0277(12) 0.0008(10) 0.0035(9) 0.0064(10)
O6 0.0273(12) 0.0389(15) 0.0333(13) -0.0088(11) 0.0131(10) -0.0015(11)
O7 0.0291(12) 0.0324(13) 0.0267(12) -0.0015(10) 0.0088(9) 0.0073(11)
O8 0.0372(15) 0.066(2) 0.0299(14) 0.0173(14) 0.0007(11) -0.0035(14)
O9 0.0323(13) 0.0283(13) 0.0355(13) 0.0015(11) 0.0116(10) -0.0022(11)
O10 0.0395(14) 0.0332(14) 0.0313(13) -0.0038(11) 0.0082(11) -0.0118(12)
O11 0.0377(15) 0.0337(15) 0.0403(15) -0.0022(12) 0.0103(11) -0.0046(12)
O12 0.0269(12) 0.0424(15) 0.0277(12) -0.0006(11) 0.0088(10) -0.0050(11)
O13 0.0513(18) 0.0444(17) 0.0393(15) -0.0070(13) -0.0182(13) 0.0128(14)
O14 0.0409(14) 0.0252(13) 0.0288(13) 0.0027(10) 0.0017(10) 0.0033(11)
O15 0.0274(13) 0.0602(19) 0.0325(13) -0.0010(13) 0.0033(10) 0.0153(13)
O16 0.0238(12) 0.0234(12) 0.0385(13) -0.0049(10) 0.0074(10) 0.0015(10)
O17 0.0249(12) 0.0287(13) 0.0306(12) 0.0069(10) 0.0021(9) 0.0034(10)
O18 0.0240(12) 0.0360(14) 0.0353(13) -0.0053(11) -0.0020(10) -0.0004(11)
O19 0.0287(13) 0.0230(12) 0.0371(13) -0.0023(10) 0.0122(10) -0.0034(10)
O20 0.0551(17) 0.0304(14) 0.0496(16) -0.0112(12) 0.0324(14) -0.0078(13)
O21 0.0303(13) 0.0293(14) 0.0586(17) 0.0103(12) 0.0166(12) 0.0068(11)
O22 0.084(3) 0.0342(17) 0.066(2) -0.0085(16) 0.0090(19) -0.0014(17)
C1 0.0223(16) 0.0267(18) 0.0321(18) 0.0061(14) 0.0060(13) 0.0033(14)
C2 0.0196(15) 0.0267(17) 0.0267(16) 0.0043(13) 0.0044(12) 0.0041(13)
C3 0.0288(17) 0.0338(19) 0.0195(15) 0.0055(14) 0.0019(12) -0.0021(15)
C4 0.0235(16) 0.0295(18) 0.0250(16) -0.0009(14) 0.0003(12) -0.0019(14)
C5 0.0177(14) 0.0214(16) 0.0253(15) 0.0014(13) 0.0039(12) 0.0029(13)
C6 0.0254(16) 0.0257(17) 0.0214(15) 0.0020(13) 0.0038(12) 0.0028(14)
C7 0.0230(16) 0.0253(17) 0.0250(16) -0.0014(13) 0.0040(12) -0.0002(13)
C8 0.0192(15) 0.0206(16) 0.0270(16) 0.0007(13) 0.0053(12) 0.0018(13)
C9 0.0253(17) 0.036(2) 0.0249(16) -0.0046(14) 0.0041(13) 0.0078(15)
C10 0.0222(16) 0.038(2) 0.0259(16) -0.0061(15) 0.0013(13) 0.0043(15)
C11 0.0249(16) 0.0212(16) 0.0269(16) 0.0001(13) 0.0067(13) 0.0016(13)
C12 0.0279(17) 0.0324(19) 0.0241(16) -0.0031(14) 0.0078(13) 0.0013(15)
C13 0.0253(17) 0.0290(18) 0.0240(16) -0.0005(14) 0.0027(12) 0.0014(14)
C14 0.0258(17) 0.0245(17) 0.0327(18) -0.0016(14) 0.0083(14) 0.0007(14)
C15 0.0253(16) 0.0176(15) 0.0274(16) 0.0028(13) 0.0058(13) 0.0007(13)
C16 0.0224(15) 0.0189(15) 0.0236(15) -0.0020(12) 0.0028(12) -0.0003(13)
C17 0.0253(16) 0.0221(16) 0.0218(15) -0.0001(12) 0.0043(12) -0.0005(13)
C18 0.0243(16) 0.0234(17) 0.0236(15) 0.0000(13) -0.0012(12) -0.0003(13)
C19 0.0208(15) 0.0176(15) 0.0263(16) 0.0001(12) 0.0043(12) 0.0004(12)
C20 0.0285(17) 0.0246(17) 0.0203(15) -0.0013(13) 0.0055(12) 0.0015(14)
C21 0.0248(16) 0.0281(18) 0.0184(15) 0.0000(13) -0.0006(12) 0.0030(14)
C22 0.0180(15) 0.0227(16) 0.0293(16) -0.0004(13) 0.0015(12) 0.0005(13)
C23 0.0340(18) 0.0265(18) 0.0259(16) 0.0017(14) -0.0002(14) 0.0036(15)
C24 0.0333(18) 0.0220(17) 0.0287(17) 0.0042(14) 0.0008(14) -0.0004(14)
C25 0.0221(16) 0.0207(16) 0.0304(17) 0.0004(13) 0.0048(13) 0.0013(13)
C26 0.0251(16) 0.0262(17) 0.0284(16) -0.0004(14) 0.0071(13) -0.0004(14)
C27 0.0240(16) 0.0238(17) 0.0318(17) 0.0019(14) 0.0094(13) -0.0017(14)
C28 0.0251(16) 0.0227(17) 0.0319(18) -0.0005(14) 0.0064(13) -0.0001(14)
C29 0.0236(16) 0.0247(17) 0.0253(16) -0.0038(13) 0.0062(13) -0.0011(14)
C30 0.0179(14) 0.0263(17) 0.0223(15) -0.0006(13) 0.0029(11) -0.0003(13)
C31 0.048(2) 0.030(2) 0.0220(16) -0.0004(14) -0.0015(15) -0.0016(17)
C32 0.047(2) 0.0278(19) 0.0278(18) -0.0076(15) 0.0014(15) -0.0056(17)
C33 0.0214(15) 0.0230(17) 0.0329(17) -0.0017(13) 0.0115(13) -0.0014(13)
C34 0.0252(17) 0.0295(18) 0.0281(17) 0.0019(14) 0.0014(13) -0.0009(14)
C35 0.0256(17) 0.0273(18) 0.0252(16) -0.0028(14) 0.0005(13) -0.0039(14)
C36 0.0268(17) 0.0234(17) 0.0350(18) -0.0031(14) 0.0131(14) -0.0032(14)
C37 0.042(2) 0.088(4) 0.0255(19) -0.021(2) 0.0135(16) -0.031(2)
C38 0.037(2) 0.096(4) 0.0280(19) -0.014(2) 0.0058(16) -0.032(2)
C39 0.0241(16) 0.0281(18) 0.0270(16) -0.0030(14) 0.0056(13) -0.0048(14)
C40 0.0245(16) 0.0240(17) 0.0231(15) 0.0007(13) 0.0063(12) 0.0009(13)
C41 0.0208(16) 0.0240(17) 0.0314(17) 0.0013(14) 0.0031(13) 0.0000(13)
C42 0.0225(16) 0.0244(17) 0.0323(18) -0.0025(14) 0.0042(13) -0.0033(14)
C43 0.050(3) 0.031(2) 0.049(2) -0.0151(18) -0.005(2) 0.0127(19)
C44 0.084(4) 0.051(3) 0.144(6) -0.028(4) 0.073(4) -0.014(3)
C45 0.075(4) 0.069(4) 0.078(4) -0.022(3) -0.046(3) 0.024(3)
C46 0.091(4) 0.058(3) 0.081(4) 0.008(3) 0.045(3) 0.018(3)
C47 0.022(2) 0.284(13) 0.072(4) 0.029(6) 0.022(3) -0.016(4)
C48 0.051(3) 0.055(3) 0.066(3) -0.011(3) 0.005(2) 0.011(2)
C49 0.040(3) 0.102(5) 0.060(3) 0.027(3) -0.003(2) -0.004(3)
C50 0.073(4) 0.101(5) 0.148(7) -0.082(5) 0.037(4) -0.051(4)
C51 0.138(6) 0.062(4) 0.050(3) 0.021(3) -0.038(4) -0.008(4)
C52 0.036(2) 0.081(4) 0.057(3) 0.021(3) -0.002(2) -0.006(2)
C53 0.054(3) 0.050(3) 0.049(3) -0.009(2) -0.010(2) 0.007(2)
C54 0.039(3) 0.093(4) 0.062(3) 0.021(3) 0.009(2) -0.007(3)
C88 0.046(2) 0.038(2) 0.042(2) 0.0004(18) 0.0151(18) -0.0045(19)

loop_
_atom_type_symbol
_atom_type_description
_atom_type_scat_dispersion_real
_atom_type_scat_dispersion_imag
_atom_type_scat_source
Mn Mn 0.3368 0.7283 'International Tables Vol C Tables 4.2.6.8 and 6.1.1.4'
S S 0.1246 0.1234 'International Tables Vol C Tables 4.2.6.8 and 6.1.1.4'
N N 0.0061 0.0033 'International Tables Vol C Tables 4.2.6.8 and 6.1.1.4'
O O 0.0106 0.0060 'International Tables Vol C Tables 4.2.6.8 and 6.1.1.4'
C C 0.0033 0.0016 'International Tables Vol C Tables 4.2.6.8 and 6.1.1.4'
H H 0.0000 0.0000 'International Tables Vol C Tables 4.2.6.8 and 6.1.1.4'

loop_
_geom_angle_atom_site_label_1
_geom_angle_atom_site_label_2
_geom_angle_atom_site_label_3
_geom_angle
_geom_angle_site_symmetry_1
_geom_angle_site_symmetry_3
O1 Mn1 O2 87.50(11) . .
O1 Mn1 O3 176.25(10) . 2
O2 Mn1 O3 95.45(10) . 2
O1 Mn1 O4 90.72(12) . 2_455
O2 Mn1 O4 87.37(10) . 2_455
O3 Mn1 O4 87.11(10) 2 2_455
O1 Mn1 O5 92.48(11) . .
O2 Mn1 O5 92.78(9) . .
O3 Mn1 O5 89.70(9) 2 .
O4 Mn1 O5 176.80(10) 2_455 .
O1 Mn1 O6 83.98(11) . 4_675
O2 Mn1 O6 170.48(10) . 4_675
O3 Mn1 O6 92.91(10) 2 4_675
O4 Mn1 O6 88.50(9) 2_455 4_675
O5 Mn1 O6 91.82(9) . 4_675
O7 Mn2 O8 106.08(11) . .
O7 Mn2 O9 92.69(10) . .
O8 Mn2 O9 91.36(11) . .
O7 Mn2 O10 147.28(10) . 2
O8 Mn2 O10 105.90(11) . 2
O9 Mn2 O10 93.29(10) . 2
O7 Mn2 O11 88.86(10) . .
O8 Mn2 O11 88.33(11) . .
O9 Mn2 O11 178.44(10) . .
O10 Mn2 O11 85.33(11) 2 .
O7 Mn2 O3 90.11(9) . 2
O8 Mn2 O3 161.73(11) . 2
O9 Mn2 O3 96.36(9) . 2
O10 Mn2 O3 57.25(9) 2 2
O11 Mn2 O3 83.51(9) . 2
O7 Mn2 C28 118.73(10) . 2
O8 Mn2 C28 133.78(12) . 2
O9 Mn2 C28 97.03(10) . 2
O10 Mn2 C28 28.55(10) 2 2
O11 Mn2 C28 82.10(11) . 2
O3 Mn2 C28 28.78(9) 2 2
O12 Mn3 O13 99.01(12) 2_455 .
O12 Mn3 O14 112.34(11) 2_455 .
O13 Mn3 O14 102.58(11) . .
O12 Mn3 O15 130.58(12) 2_455 4_675
O13 Mn3 O15 92.18(12) . 4_675
O14 Mn3 O15 111.75(11) . 4_675
O12 Mn3 O6 92.69(9) 2_455 4_675
O13 Mn3 O6 145.49(11) . 4_675
O14 Mn3 O6 102.69(9) . 4_675
O15 Mn3 O6 56.55(9) 4_675 4_675
O12 Mn3 C14 114.63(11) 2_455 4_675
O13 Mn3 C14 119.89(13) . 4_675
O14 Mn3 C14 107.76(11) . 4_675
O15 Mn3 C14 28.36(10) 4_675 4_675
O6 Mn3 C14 28.30(9) 4_675 4_675
O16 S1 O17 119.96(15) . .
O16 S1 C8 107.70(15) . .
O17 S1 C8 107.88(15) . .
O16 S1 C5 107.87(15) . .
O17 S1 C5 108.98(15) . .
C8 S1 C5 103.17(15) . .
O18 S2 O19 119.69(15) . .
O18 S2 C22 109.01(15) . .
O19 S2 C22 107.75(15) . .
O18 S2 C19 108.37(15) . .
O19 S2 C19 108.41(15) . .
C22 S2 C19 102.21(15) . .
O20 S3 O21 120.12(18) . .
O20 S3 C36 108.49(17) . .
O21 S3 C36 107.98(16) . .
O20 S3 C33 108.37(17) . .
O21 S3 C33 107.69(16) . .
C36 S3 C33 102.83(16) . .
C43 N1 C45 128.9(6) . .
C43 N1 C46 116.7(4) . .
C45 N1 C46 114.3(5) . .
C47 N2 C49 129.1(7) . .
C47 N2 C50 111.2(6) . .
C49 N2 C50 119.6(5) . .
C51 N3 C53 126.9(6) . .
C51 N3 C54 114.5(5) . .
C53 N3 C54 118.3(5) . .
C29 O1 Mn1 160.6(3) . .
C1 O2 Mn1 144.4(2) . .
C28 O3 Mn1 140.8(2) . 2_545
C28 O3 Mn2 84.49(19) . 2_545
Mn1 O3 Mn2 108.29(10) 2_545 2_545
C42 O4 Mn1 142.5(2) . 2_445
C15 O5 Mn1 128.8(2) . .
C14 O6 Mn1 158.0(2) . 4_576
C14 O6 Mn3 82.0(2) . 4_576
Mn1 O6 Mn3 103.59(10) 4_576 4_576
C15 O7 Mn2 138.0(2) . .
C47 O8 Mn2 138.4(4) . .
C1 O9 Mn2 125.4(2) . .
C28 O10 Mn2 96.4(2) . 2_545
C88 O11 Mn2 125.9(2) . .
C42 O12 Mn3 131.2(2) . 2_445
C43 O13 Mn3 154.8(4) . .
C29 O14 Mn3 118.3(2) . .
C14 O15 Mn3 99.2(2) . 4_576
O2 C1 O9 126.6(3) . .
O2 C1 C2 116.1(3) . .
O9 C1 C2 117.2(3) . .
C3 C2 C7 119.1(3) . .
C3 C2 C1 119.6(3) . .
C7 C2 C1 121.2(3) . .
C4 C3 C2 121.0(3) . .
C3 C4 C5 118.6(3) . .
C6 C5 C4 121.5(3) . .
C6 C5 S1 120.3(2) . .
C4 C5 S1 118.2(3) . .
C7 C6 C5 119.0(3) . .
C6 C7 C2 120.7(3) . .
C13 C8 C9 122.0(3) . .
C13 C8 S1 119.4(2) . .
C9 C8 S1 118.5(2) . .
C10 C9 C8 118.9(3) . .
C9 C10 C11 120.1(3) . .
C12 C11 C10 120.3(3) . .
C12 C11 C14 120.6(3) . .
C10 C11 C14 119.1(3) . .
C13 C12 C11 120.0(3) . .
C8 C13 C12 118.7(3) . .
O6 C14 O15 121.7(3) . .
O6 C14 C11 120.1(3) . .
O15 C14 C11 118.2(3) . .
O6 C14 Mn3 69.67(19) . 4_576
O15 C14 Mn3 52.39(17) . 4_576
C11 C14 Mn3 168.5(2) . 4_576
O5 C15 O7 126.0(3) . .
O5 C15 C16 118.8(3) . .
O7 C15 C16 115.2(3) . .
C21 C16 C17 119.0(3) . .
C21 C16 C15 121.9(3) . .
C17 C16 C15 119.1(3) . .
C18 C17 C16 121.1(3) . .
C17 C18 C19 118.9(3) . .
C20 C19 C18 120.8(3) . .
C20 C19 S2 120.0(2) . .
C18 C19 S2 119.2(2) . .
C21 C20 C19 119.8(3) . .
C20 C21 C16 120.5(3) . .
C27 C22 C23 121.4(3) . .
C27 C22 S2 119.0(3) . .
C23 C22 S2 119.3(3) . .
C24 C23 C22 118.9(3) . .
C23 C24 C25 120.0(3) . .
C26 C25 C24 120.2(3) . .
C26 C25 C28 118.5(3) . .
C24 C25 C28 120.8(3) . .
C27 C26 C25 119.9(3) . .
C26 C27 C22 119.0(3) . .
O10 C28 O3 121.5(3) . .
O10 C28 C25 118.1(3) . .
O3 C28 C25 119.9(3) . .
O10 C28 Mn2 55.03(17) . 2_545
O3 C28 Mn2 66.73(18) . 2_545
C25 C28 Mn2 166.6(2) . 2_545
O1 C29 O14 124.2(3) . .
O1 C29 C30 117.1(3) . .
O14 C29 C30 118.7(3) . .
C31 C30 C35 119.1(3) . .
C31 C30 C29 122.7(3) . .
C35 C30 C29 118.2(3) . .
C32 C31 C30 120.4(3) . .
C33 C32 C31 119.6(3) . .
C32 C33 C34 120.9(3) . .
C32 C33 S3 120.8(3) . .
C34 C33 S3 118.3(3) . .
C35 C34 C33 118.8(3) . .
C34 C35 C30 121.2(3) . .
C37 C36 C41 120.7(3) . .
C37 C36 S3 119.6(3) . .
C41 C36 S3 119.7(3) . .
C38 C37 C36 119.4(3) . .
C37 C38 C39 120.7(4) . .
C40 C39 C38 119.1(3) . .
C40 C39 C42 121.1(3) . .
C38 C39 C42 119.8(3) . .
C39 C40 C41 120.5(3) . .
C36 C41 C40 119.5(3) . .
O4 C42 O12 126.0(3) . .
O4 C42 C39 118.4(3) . .
O12 C42 C39 115.6(3) . .
O13 C43 N1 125.7(5) . .
O13 C43 C44 119.0(5) . .
N1 C43 C44 115.3(5) . .
N2 C47 O8 131.5(7) . .
N2 C47 C48 111.5(6) . .
O8 C47 C48 117.0(5) . .
N3 C51 O22 125.4(6) . .
N3 C51 C52 113.5(6) . .
O22 C51 C52 121.0(5) . .

loop_
_geom_bond_atom_site_label_1
_geom_bond_atom_site_label_2
_geom_bond_distance
_geom_bond_site_symmetry_2
Mn1 O1 2.123(3) .
Mn1 O2 2.143(2) .
Mn1 O3 2.148(2) 2
Mn1 O4 2.193(2) 2_455
Mn1 O5 2.211(2) .
Mn1 O6 2.248(2) 4_675
Mn2 O7 2.077(2) .
Mn2 O8 2.112(3) .
Mn2 O9 2.151(3) .
Mn2 O10 2.164(3) 2
Mn2 O11 2.290(3) .
Mn2 O3 2.422(2) 2
Mn2 C28 2.624(3) 2
Mn3 O12 2.039(2) 2_455
Mn3 O13 2.056(3) .
Mn3 O14 2.078(3) .
Mn3 O15 2.107(3) 4_675
Mn3 O6 2.485(3) 4_675
Mn3 C14 2.624(3) 4_675
S1 O16 1.440(2) .
S1 O17 1.442(2) .
S1 C8 1.768(3) .
S1 C5 1.770(3) .
S2 O18 1.438(3) .
S2 O19 1.443(2) .
S2 C22 1.773(3) .
S2 C19 1.776(3) .
S3 O20 1.436(3) .
S3 O21 1.445(3) .
S3 C36 1.773(3) .
S3 C33 1.773(4) .
N1 C43 1.286(6) .
N1 C45 1.427(6) .
N1 C46 1.490(7) .
N2 C47 1.196(6) .
N2 C49 1.460(6) .
N2 C50 1.561(7) .
N3 C51 1.236(6) .
N3 C53 1.466(6) .
N3 C54 1.553(6) .
O1 C29 1.240(4) .
O2 C1 1.251(4) .
O3 C28 1.269(4) .
O3 Mn1 2.148(2) 2_545
O3 Mn2 2.422(2) 2_545
O4 C42 1.246(4) .
O4 Mn1 2.193(2) 2_445
O5 C15 1.257(4) .
O6 C14 1.256(4) .
O6 Mn1 2.248(2) 4_576
O6 Mn3 2.485(3) 4_576
O7 C15 1.268(4) .
O8 C47 1.254(6) .
O9 C1 1.263(4) .
O10 C28 1.262(4) .
O10 Mn2 2.164(3) 2_545
O11 C88 1.430(5) .
O12 C42 1.265(4) .
O12 Mn3 2.039(2) 2_445
O13 C43 1.218(5) .
O14 C29 1.264(4) .
O15 C14 1.263(4) .
O15 Mn3 2.107(3) 4_576
O22 C51 1.265(6) .
C1 C2 1.516(5) .
C2 C3 1.389(5) .
C2 C7 1.396(4) .
C3 C4 1.386(5) .
C4 C5 1.389(4) .
C5 C6 1.388(5) .
C6 C7 1.382(5) .
C8 C13 1.389(4) .
C8 C9 1.391(5) .
C9 C10 1.381(5) .
C10 C11 1.399(5) .
C11 C12 1.392(5) .
C11 C14 1.498(5) .
C12 C13 1.390(5) .
C14 Mn3 2.624(3) 4_576
C15 C16 1.511(4) .
C16 C21 1.398(4) .
C16 C17 1.402(4) .
C17 C18 1.382(5) .
C18 C19 1.396(4) .
C19 C20 1.395(4) .
C20 C21 1.378(5) .
C22 C27 1.393(5) .
C22 C23 1.395(5) .
C23 C24 1.382(5) .
C24 C25 1.397(5) .
C25 C26 1.394(5) .
C25 C28 1.502(5) .
C26 C27 1.385(5) .
C28 Mn2 2.624(3) 2_545
C29 C30 1.502(5) .
C30 C31 1.390(5) .
C30 C35 1.397(5) .
C31 C32 1.387(5) .
C32 C33 1.384(5) .
C33 C34 1.397(5) .
C34 C35 1.376(5) .
C36 C37 1.386(5) .
C36 C41 1.387(5) .
C37 C38 1.382(6) .
C38 C39 1.399(5) .
C39 C40 1.386(5) .
C39 C42 1.509(5) .
C40 C41 1.388(4) .
C43 C44 1.522(7) .
C47 C48 1.593(7) .
C51 C52 1.554(7) .
